data_4087155
loop_
_publ_author_name
'Barrett, Brittany J.'
'Iluc, Vlad M.'

_publ_section_title
;
 An Adaptable Chelating Diphosphine Ligand for the Stabilization of
 Palladium and Platinum Carbenes
;
_journal_issue 3
_journal_name_full Organometallics
_journal_page_first 730
_journal_paper_doi 10.1021/acs.organomet.6b00924
_journal_volume 36
_journal_year 2017
_chemical_formula_sum 'C31 H43 I P2 Pt'
_chemical_formula_weight 799.58
_chemical_name_systematic
;
 ?
;
_space_group_crystal_system monoclinic
_space_group_IT_number 14
_space_group_name_Hall '-P 2yn'
_space_group_name_H-M_alt 'P 1 21/n 1'
_symmetry_space_group_name_Hall '-P 2yn'
_symmetry_space_group_name_H-M 'P 1 21/n 1'
_atom_sites_solution_hydrogens geom
_audit_creation_method SHELXL-2013
_cell_angle_alpha 90
_cell_angle_beta 93.5760(10)
_cell_angle_gamma 90
_cell_formula_units_Z 4
_cell_length_a 10.2030(9)
_cell_length_b 14.0134(13)
_cell_length_c 20.8771(19)
_cell_measurement_reflns_used 9951
_cell_measurement_temperature 120(2)
_cell_measurement_theta_max 28.27
_cell_measurement_theta_min 2.17
_cell_volume 2979.2(5)
_computing_structure_refinement 'SHELXL-2013 (Sheldrick, 2013)'
_diffrn_ambient_temperature 120(2)
_diffrn_measured_fraction_theta_full 1.000
_diffrn_measured_fraction_theta_max 1.000
_diffrn_measurement_device_type 'Bruker APEX-II'
_diffrn_radiation_type MoK\a
_diffrn_radiation_wavelength 0.71073
_diffrn_reflns_av_R_equivalents 0.0395
_diffrn_reflns_av_unetI/netI 0.0207
_diffrn_reflns_Laue_measured_fraction_full 1.000
_diffrn_reflns_Laue_measured_fraction_max 1.000
_diffrn_reflns_limit_h_max 12
_diffrn_reflns_limit_h_min -12
_diffrn_reflns_limit_k_max 16
_diffrn_reflns_limit_k_min -16
_diffrn_reflns_limit_l_max 24
_diffrn_reflns_limit_l_min -24
_diffrn_reflns_number 45156
_diffrn_reflns_point_group_measured_fraction_full 1.000
_diffrn_reflns_point_group_measured_fraction_max 1.000
_diffrn_reflns_theta_full 25.000
_diffrn_reflns_theta_max 24.998
_diffrn_reflns_theta_min 1.751
_exptl_absorpt_coefficient_mu 5.872
_exptl_absorpt_correction_T_max 0.7457
_exptl_absorpt_correction_T_min 0.6348
_exptl_absorpt_correction_type multi-scan
_exptl_absorpt_process_details 'Bruker AXS area detector scaling and absorption correction'
_exptl_crystal_density_diffrn 1.783
_exptl_crystal_description block
_exptl_crystal_F_000 1560
_exptl_crystal_size_max 0.150
_exptl_crystal_size_mid 0.120
_exptl_crystal_size_min 0.050
_refine_diff_density_max 0.481
_refine_diff_density_min -0.366
_refine_diff_density_rms 0.077
_refine_ls_extinction_method none
_refine_ls_goodness_of_fit_ref 1.028
_refine_ls_hydrogen_treatment constr
_refine_ls_matrix_type full
_refine_ls_number_parameters 325
_refine_ls_number_reflns 5254
_refine_ls_number_restraints 0
_refine_ls_restrained_S_all 1.028
_refine_ls_R_factor_all 0.0196
_refine_ls_R_factor_gt 0.0157
_refine_ls_shift/su_max 0.008
_refine_ls_shift/su_mean 0.000
_refine_ls_structure_factor_coef Fsqd
_refine_ls_weighting_details 'w=1/[\s^2^(Fo^2^)+(0.0159P)^2^+1.3142P] where P=(Fo^2^+2Fc^2^)/3'
_refine_ls_weighting_scheme calc
_refine_ls_wR_factor_gt 0.0343
_refine_ls_wR_factor_ref 0.0351
_reflns_Friedel_coverage 0.000
_reflns_number_gt 4809
_reflns_number_total 5254
_reflns_threshold_expression 'I > 2\s(I)'
_cod_data_source_file om6b00924_si_002.cif
_cod_data_source_block bb88a
_cod_database_code 4087155
_shelx_space_group_comment
;
The symmetry employed for this shelxl refinement is uniquely defined
by the following loop, which should always be used as a source of
symmetry information in preference to the above space-group names.
They are only intended as comments.
;
_shelx_estimated_absorpt_t_min 0.473
_shelx_estimated_absorpt_t_max 0.758
_shelxl_version_number 2013-4

loop_
_space_group_symop_operation_xyz
'x, y, z'
'-x+1/2, y+1/2, -z+1/2'
'-x, -y, -z'
'x-1/2, -y-1/2, z-1/2'

loop_
_atom_site_label
_atom_site_type_symbol
_atom_site_fract_x
_atom_site_fract_y
_atom_site_fract_z
_atom_site_U_iso_or_equiv
_atom_site_adp_type
_atom_site_occupancy
_atom_site_site_symmetry_order
_atom_site_calc_flag
_atom_site_refinement_flags_posn
_atom_site_refinement_flags_adp
Pt Pt 0.59797(2) 0.31094(2) 0.66014(2) 0.01169(4) Uani 1 1 d . .
I I 0.80611(2) 0.24346(2) 0.73214(2) 0.01622(5) Uani 1 1 d . .
P2 P 0.71421(7) 0.34863(5) 0.57357(3) 0.01271(14) Uani 1 1 d . .
P1 P 0.43869(7) 0.25553(5) 0.72290(3) 0.01387(15) Uani 1 1 d . .
C5 C 0.7084(3) -0.00107(19) 0.66249(13) 0.0181(6) Uani 1 1 d . .
H5 H 0.7407 -0.0437 0.6951 0.022 Uiso 1 1 calc R U
C4 C 0.7857(3) 0.02419(19) 0.61334(13) 0.0174(6) Uani 1 1 d . .
H4 H 0.8708 -0.0026 0.6110 0.021 Uiso 1 1 calc R U
C3 C 0.7384(3) 0.08881(18) 0.56753(12) 0.0153(6) Uani 1 1 d . .
H3 H 0.7930 0.1062 0.5342 0.018 Uiso 1 1 calc R U
C C 0.4410(3) 0.3769(2) 0.60801(13) 0.0182(6) Uani 1 1 d . .
H1A H 0.3618 0.3379 0.6105 0.027 Uiso 1 1 calc R U
H1B H 0.4620 0.3834 0.5631 0.027 Uiso 1 1 calc R U
H1C H 0.4258 0.4401 0.6261 0.027 Uiso 1 1 calc R U
C1 C 0.5331(3) 0.10141(18) 0.61763(12) 0.0139(6) Uani 1 1 d . .
C2 C 0.6139(3) 0.12958(18) 0.56822(12) 0.0134(6) Uani 1 1 d . .
C6 C 0.5831(3) 0.03655(19) 0.66360(13) 0.0174(6) Uani 1 1 d . .
H6 H 0.5292 0.0175 0.6968 0.021 Uiso 1 1 calc R U
C11 C 0.3893(3) 0.12371(19) 0.62018(12) 0.0157(6) Uani 1 1 d . .
C12 C 0.3348(3) 0.17997(19) 0.66826(13) 0.0161(6) Uani 1 1 d . .
C13 C 0.1986(3) 0.18252(19) 0.67015(14) 0.0205(6) Uani 1 1 d . .
H13 H 0.1610 0.2193 0.7025 0.025 Uiso 1 1 calc R U
C14 C 0.1165(3) 0.1336(2) 0.62675(14) 0.0241(7) Uani 1 1 d . .
H14 H 0.0240 0.1367 0.6295 0.029 Uiso 1 1 calc R U
C15 C 0.1695(3) 0.0800(2) 0.57925(15) 0.0268(7) Uani 1 1 d . .
H15 H 0.1139 0.0468 0.5486 0.032 Uiso 1 1 calc R U
C16 C 0.3037(3) 0.0754(2) 0.57675(14) 0.0224(7) Uani 1 1 d . .
H16 H 0.3395 0.0378 0.5442 0.027 Uiso 1 1 calc R U
C21 C 0.5749(3) 0.19438(19) 0.51267(12) 0.0145(6) Uani 1 1 d . .
C22 C 0.6239(3) 0.28833(19) 0.50607(12) 0.0141(6) Uani 1 1 d . .
C23 C 0.5931(3) 0.3374(2) 0.44898(13) 0.0179(6) Uani 1 1 d . .
H23 H 0.6256 0.4004 0.4442 0.021 Uiso 1 1 calc R U
C24 C 0.5166(3) 0.2971(2) 0.39912(13) 0.0209(6) Uani 1 1 d . .
H24 H 0.4975 0.3320 0.3607 0.025 Uiso 1 1 calc R U
C25 C 0.4685(3) 0.2062(2) 0.40550(13) 0.0215(7) Uani 1 1 d . .
H25 H 0.4152 0.1782 0.3716 0.026 Uiso 1 1 calc R U
C26 C 0.4982(3) 0.1556(2) 0.46161(13) 0.0198(6) Uani 1 1 d . .
H26 H 0.4652 0.0926 0.4653 0.024 Uiso 1 1 calc R U
C31 C 0.4877(3) 0.1810(2) 0.79351(13) 0.0204(6) Uani 1 1 d . .
H31 H 0.5613 0.1400 0.7801 0.025 Uiso 1 1 calc R U
C32 C 0.3292(3) 0.3531(2) 0.74933(13) 0.0210(6) Uani 1 1 d . .
H32 H 0.2741 0.3724 0.7102 0.025 Uiso 1 1 calc R U
C33 C 0.3827(3) 0.1124(2) 0.81472(15) 0.0297(7) Uani 1 1 d . .
H33A H 0.4205 0.0710 0.8489 0.045 Uiso 1 1 calc R U
H33B H 0.3507 0.0732 0.7781 0.045 Uiso 1 1 calc R U
H33C H 0.3096 0.1488 0.8307 0.045 Uiso 1 1 calc R U
C34 C 0.5455(3) 0.2418(2) 0.84919(13) 0.0255(7) Uani 1 1 d . .
H34A H 0.5873 0.2002 0.8822 0.038 Uiso 1 1 calc R U
H34B H 0.4752 0.2785 0.8676 0.038 Uiso 1 1 calc R U
H34C H 0.6111 0.2857 0.8334 0.038 Uiso 1 1 calc R U
C35 C 0.2324(3) 0.3327(2) 0.80125(15) 0.0308(8) Uani 1 1 d . .
H35A H 0.1747 0.3880 0.8055 0.046 Uiso 1 1 calc R U
H35B H 0.2814 0.3207 0.8423 0.046 Uiso 1 1 calc R U
H35C H 0.1794 0.2765 0.7890 0.046 Uiso 1 1 calc R U
C36 C 0.4125(3) 0.4404(2) 0.76868(15) 0.0278(7) Uani 1 1 d . .
H36A H 0.3552 0.4960 0.7725 0.042 Uiso 1 1 calc R U
H36B H 0.4751 0.4528 0.7359 0.042 Uiso 1 1 calc R U
H36C H 0.4605 0.4283 0.8100 0.042 Uiso 1 1 calc R U
C41 C 0.8865(3) 0.30807(19) 0.57040(13) 0.0161(6) Uani 1 1 d . .
H41 H 0.8905 0.2443 0.5920 0.019 Uiso 1 1 calc R U
C42 C 0.7079(3) 0.47894(19) 0.55644(13) 0.0186(6) Uani 1 1 d . .
H42 H 0.6156 0.4931 0.5403 0.022 Uiso 1 1 calc R U
C43 C 0.9301(3) 0.2907(2) 0.50253(13) 0.0221(7) Uani 1 1 d . .
H43A H 1.0192 0.2642 0.5050 0.033 Uiso 1 1 calc R U
H43B H 0.9292 0.3512 0.4790 0.033 Uiso 1 1 calc R U
H43C H 0.8698 0.2456 0.4802 0.033 Uiso 1 1 calc R U
C44 C 0.9850(3) 0.3708(2) 0.60906(13) 0.0194(6) Uani 1 1 d . .
H44A H 1.0720 0.3411 0.6102 0.029 Uiso 1 1 calc R U
H44B H 0.9573 0.3778 0.6529 0.029 Uiso 1 1 calc R U
H44C H 0.9888 0.4338 0.5888 0.029 Uiso 1 1 calc R U
C45 C 0.7964(3) 0.5205(2) 0.50683(14) 0.0239(7) Uani 1 1 d . .
H45A H 0.7700 0.5864 0.4970 0.036 Uiso 1 1 calc R U
H45B H 0.7880 0.4822 0.4675 0.036 Uiso 1 1 calc R U
H45C H 0.8879 0.5196 0.5242 0.036 Uiso 1 1 calc R U
C46 C 0.7303(3) 0.5330(2) 0.62019(14) 0.0255(7) Uani 1 1 d . .
H46A H 0.7194 0.6016 0.6125 0.038 Uiso 1 1 calc R U
H46B H 0.8194 0.5204 0.6385 0.038 Uiso 1 1 calc R U
H46C H 0.6664 0.5114 0.6502 0.038 Uiso 1 1 calc R U

loop_
_atom_site_aniso_label
_atom_site_aniso_U_11
_atom_site_aniso_U_22
_atom_site_aniso_U_33
_atom_site_aniso_U_23
_atom_site_aniso_U_13
_atom_site_aniso_U_12
Pt 0.01164(6) 0.01278(6) 0.01059(6) 0.00068(4) 0.00013(4) -0.00051(4)
I 0.01412(9) 0.02244(10) 0.01179(9) 0.00076(7) -0.00171(7) 0.00117(7)
P2 0.0125(3) 0.0130(3) 0.0126(3) 0.0012(3) 0.0004(3) -0.0018(3)
P1 0.0131(4) 0.0160(4) 0.0127(3) 0.0017(3) 0.0024(3) 0.0019(3)
C5 0.0202(16) 0.0116(14) 0.0215(15) -0.0004(12) -0.0065(12) -0.0009(12)
C4 0.0116(14) 0.0156(14) 0.0245(15) -0.0036(12) -0.0039(12) 0.0018(12)
C3 0.0158(15) 0.0139(14) 0.0161(14) -0.0042(11) 0.0010(11) -0.0019(11)
C 0.0163(14) 0.0199(15) 0.0182(14) 0.0044(12) -0.0003(11) 0.0024(12)
C1 0.0143(14) 0.0104(13) 0.0164(14) -0.0046(11) -0.0028(11) -0.0035(11)
C2 0.0163(14) 0.0104(13) 0.0133(13) -0.0019(11) -0.0008(11) -0.0016(11)
C6 0.0213(15) 0.0124(14) 0.0183(14) -0.0002(12) 0.0008(12) -0.0034(12)
C11 0.0149(14) 0.0145(14) 0.0176(14) 0.0042(12) -0.0001(11) -0.0022(12)
C12 0.0153(14) 0.0155(14) 0.0174(14) 0.0070(12) 0.0008(11) -0.0016(12)
C13 0.0178(15) 0.0177(15) 0.0263(16) 0.0055(13) 0.0041(12) 0.0016(12)
C14 0.0136(15) 0.0212(16) 0.0372(18) 0.0073(14) -0.0011(13) -0.0005(13)
C15 0.0202(16) 0.0256(17) 0.0333(17) -0.0006(14) -0.0092(13) -0.0055(13)
C16 0.0189(16) 0.0217(16) 0.0266(16) -0.0035(13) 0.0011(12) 0.0013(13)
C21 0.0126(14) 0.0165(14) 0.0147(14) -0.0022(11) 0.0035(11) 0.0033(11)
C22 0.0133(14) 0.0182(14) 0.0105(13) 0.0011(11) 0.0000(10) 0.0008(11)
C23 0.0185(15) 0.0176(15) 0.0177(14) 0.0011(12) 0.0019(12) 0.0006(12)
C24 0.0226(16) 0.0275(17) 0.0124(14) 0.0003(12) -0.0012(12) 0.0052(13)
C25 0.0219(16) 0.0254(17) 0.0164(15) -0.0041(12) -0.0058(12) 0.0010(13)
C26 0.0231(16) 0.0166(14) 0.0192(15) -0.0024(12) -0.0028(12) -0.0004(12)
C31 0.0203(15) 0.0245(16) 0.0169(14) 0.0084(12) 0.0043(12) 0.0040(13)
C32 0.0200(16) 0.0220(16) 0.0210(15) -0.0018(13) 0.0025(12) 0.0082(13)
C33 0.0286(18) 0.0338(19) 0.0274(17) 0.0179(15) 0.0081(14) 0.0030(15)
C34 0.0263(17) 0.0360(19) 0.0146(15) 0.0026(13) 0.0051(12) 0.0077(14)
C35 0.0238(17) 0.042(2) 0.0273(17) -0.0017(15) 0.0101(14) 0.0122(15)
C36 0.0310(18) 0.0228(16) 0.0296(17) -0.0086(14) 0.0015(14) 0.0083(14)
C41 0.0136(14) 0.0182(15) 0.0170(14) 0.0034(12) 0.0036(11) -0.0018(12)
C42 0.0143(14) 0.0138(14) 0.0276(16) 0.0047(12) 0.0008(12) -0.0007(11)
C43 0.0203(16) 0.0260(16) 0.0205(15) -0.0003(13) 0.0065(12) -0.0020(13)
C44 0.0156(15) 0.0216(15) 0.0208(15) 0.0024(13) -0.0015(11) -0.0013(12)
C45 0.0207(16) 0.0202(16) 0.0306(17) 0.0102(13) -0.0011(13) -0.0050(13)
C46 0.0245(17) 0.0180(15) 0.0341(18) -0.0048(14) 0.0027(14) -0.0034(13)

loop_
_atom_type_symbol
_atom_type_description
_atom_type_scat_dispersion_real
_atom_type_scat_dispersion_imag
_atom_type_scat_source
C C 0.0033 0.0016 'International Tables Vol C Tables 4.2.6.8 and 6.1.1.4'
H H 0.0000 0.0000 'International Tables Vol C Tables 4.2.6.8 and 6.1.1.4'
P P 0.1023 0.0942 'International Tables Vol C Tables 4.2.6.8 and 6.1.1.4'
I I -0.4742 1.8119 'International Tables Vol C Tables 4.2.6.8 and 6.1.1.4'
Pt Pt -1.7033 8.3905 'International Tables Vol C Tables 4.2.6.8 and 6.1.1.4'

loop_
_geom_angle_atom_site_label_1
_geom_angle_atom_site_label_2
_geom_angle_atom_site_label_3
_geom_angle
C Pt P2 84.54(8)
C Pt P1 84.24(8)
P2 Pt P1 162.66(3)
C Pt I 174.26(8)
P2 Pt I 95.306(19)
P1 Pt I 97.165(19)
C22 P2 C41 105.24(12)
C22 P2 C42 107.08(12)
C41 P2 C42 108.40(12)
C22 P2 Pt 103.87(9)
C41 P2 Pt 119.86(9)
C42 P2 Pt 111.43(9)
C12 P1 C31 106.59(13)
C12 P1 C32 105.75(13)
C31 P1 C32 108.31(13)
C12 P1 Pt 104.03(8)
C31 P1 Pt 118.82(10)
C32 P1 Pt 112.33(9)
C4 C5 C6 119.1(3)
C4 C5 H5 120.5
C6 C5 H5 120.5
C5 C4 C3 119.5(3)
C5 C4 H4 120.3
C3 C4 H4 120.3
C4 C3 C2 122.7(2)
C4 C3 H3 118.6
C2 C3 H3 118.6
Pt C H1A 109.5
Pt C H1B 109.5
H1A C H1B 109.5
Pt C H1C 109.5
H1A C H1C 109.5
H1B C H1C 109.5
C6 C1 C2 118.6(2)
C6 C1 C11 115.2(2)
C2 C1 C11 125.5(2)
C3 C2 C1 117.7(2)
C3 C2 C21 115.8(2)
C1 C2 C21 126.2(2)
C5 C6 C1 122.3(3)
C5 C6 H6 118.8
C1 C6 H6 118.8
C16 C11 C12 118.2(2)
C16 C11 C1 116.7(2)
C12 C11 C1 124.6(2)
C13 C12 C11 118.1(3)
C13 C12 P1 120.3(2)
C11 C12 P1 121.5(2)
C14 C13 C12 122.4(3)
C14 C13 H13 118.8
C12 C13 H13 118.8
C13 C14 C15 119.6(3)
C13 C14 H14 120.2
C15 C14 H14 120.2
C16 C15 C14 119.2(3)
C16 C15 H15 120.4
C14 C15 H15 120.4
C15 C16 C11 122.5(3)
C15 C16 H16 118.8
C11 C16 H16 118.8
C26 C21 C22 118.2(2)
C26 C21 C2 117.6(2)
C22 C21 C2 123.8(2)
C23 C22 C21 118.6(2)
C23 C22 P2 120.2(2)
C21 C22 P2 120.96(19)
C24 C23 C22 121.9(3)
C24 C23 H23 119.1
C22 C23 H23 119.1
C25 C24 C23 119.6(3)
C25 C24 H24 120.2
C23 C24 H24 120.2
C24 C25 C26 119.7(3)
C24 C25 H25 120.2
C26 C25 H25 120.2
C25 C26 C21 122.0(3)
C25 C26 H26 119.0
C21 C26 H26 119.0
C33 C31 C34 112.0(2)
C33 C31 P1 115.3(2)
C34 C31 P1 111.3(2)
C33 C31 H31 105.8
C34 C31 H31 105.8
P1 C31 H31 105.8
C36 C32 C35 109.4(2)
C36 C32 P1 109.30(19)
C35 C32 P1 119.6(2)
C36 C32 H32 105.9
C35 C32 H32 105.9
P1 C32 H32 105.9
C31 C33 H33A 109.5
C31 C33 H33B 109.5
H33A C33 H33B 109.5
C31 C33 H33C 109.5
H33A C33 H33C 109.5
H33B C33 H33C 109.5
C31 C34 H34A 109.5
C31 C34 H34B 109.5
H34A C34 H34B 109.5
C31 C34 H34C 109.5
H34A C34 H34C 109.5
H34B C34 H34C 109.5
C32 C35 H35A 109.5
C32 C35 H35B 109.5
H35A C35 H35B 109.5
C32 C35 H35C 109.5
H35A C35 H35C 109.5
H35B C35 H35C 109.5
C32 C36 H36A 109.5
C32 C36 H36B 109.5
H36A C36 H36B 109.5
C32 C36 H36C 109.5
H36A C36 H36C 109.5
H36B C36 H36C 109.5
C44 C41 C43 111.2(2)
C44 C41 P2 113.50(19)
C43 C41 P2 114.38(19)
C44 C41 H41 105.6
C43 C41 H41 105.6
P2 C41 H41 105.6
C45 C42 C46 109.7(2)
C45 C42 P2 119.2(2)
C46 C42 P2 108.41(19)
C45 C42 H42 106.3
C46 C42 H42 106.3
P2 C42 H42 106.3
C41 C43 H43A 109.5
C41 C43 H43B 109.5
H43A C43 H43B 109.5
C41 C43 H43C 109.5
H43A C43 H43C 109.5
H43B C43 H43C 109.5
C41 C44 H44A 109.5
C41 C44 H44B 109.5
H44A C44 H44B 109.5
C41 C44 H44C 109.5
H44A C44 H44C 109.5
H44B C44 H44C 109.5
C42 C45 H45A 109.5
C42 C45 H45B 109.5
H45A C45 H45B 109.5
C42 C45 H45C 109.5
H45A C45 H45C 109.5
H45B C45 H45C 109.5
C42 C46 H46A 109.5
C42 C46 H46B 109.5
H46A C46 H46B 109.5
C42 C46 H46C 109.5
H46A C46 H46C 109.5
H46B C46 H46C 109.5

loop_
_geom_bond_atom_site_label_1
_geom_bond_atom_site_label_2
_geom_bond_distance
Pt C 2.094(3)
Pt P2 2.2846(7)
Pt P1 2.2862(7)
Pt I 2.6954(3)
P2 C22 1.840(3)
P2 C41 1.853(3)
P2 C42 1.861(3)
P1 C12 1.843(3)
P1 C31 1.850(3)
P1 C32 1.870(3)
C5 C4 1.379(4)
C5 C6 1.385(4)
C5 H5 0.9500
C4 C3 1.382(4)
C4 H4 0.9500
C3 C2 1.394(4)
C3 H3 0.9500
C H1A 0.9800
C H1B 0.9800
C H1C 0.9800
C1 C6 1.395(4)
C1 C2 1.416(4)
C1 C11 1.504(4)
C2 C21 1.507(4)
C6 H6 0.9500
C11 C16 1.395(4)
C11 C12 1.417(4)
C12 C13 1.393(4)
C13 C14 1.378(4)
C13 H13 0.9500
C14 C15 1.380(4)
C14 H14 0.9500
C15 C16 1.375(4)
C15 H15 0.9500
C16 H16 0.9500
C21 C26 1.393(4)
C21 C22 1.418(4)
C22 C23 1.395(4)
C23 C24 1.382(4)
C23 H23 0.9500
C24 C25 1.374(4)
C24 H24 0.9500
C25 C26 1.387(4)
C25 H25 0.9500
C26 H26 0.9500
C31 C33 1.525(4)
C31 C34 1.530(4)
C31 H31 1.0000
C32 C36 1.530(4)
C32 C35 1.538(4)
C32 H32 1.0000
C33 H33A 0.9800
C33 H33B 0.9800
C33 H33C 0.9800
C34 H34A 0.9800
C34 H34B 0.9800
C34 H34C 0.9800
C35 H35A 0.9800
C35 H35B 0.9800
C35 H35C 0.9800
C36 H36A 0.9800
C36 H36B 0.9800
C36 H36C 0.9800
C41 C44 1.527(4)
C41 C43 1.531(4)
C41 H41 1.0000
C42 C45 1.531(4)
C42 C46 1.536(4)
C42 H42 1.0000
C43 H43A 0.9800
C43 H43B 0.9800
C43 H43C 0.9800
C44 H44A 0.9800
C44 H44B 0.9800
C44 H44C 0.9800
C45 H45A 0.9800
C45 H45B 0.9800
C45 H45C 0.9800
C46 H46A 0.9800
C46 H46B 0.9800
C46 H46C 0.9800
